data_4336406
loop_
_publ_author_name
'Christoph Hennig'
'Atsushi Ikeda-Ohno'
'Werner Kraus'
'Stephan Weiss'
'Philip Pattison'
'Hermann Emerich'
'Paula M. Abdala'
'Andreas C. Scheinost'

_publ_section_title
;
 Crystal Structure and Solution Species of Ce(III) and Ce(IV) Formates:
 From Mononuclear to Hexanuclear Complexes
;
_journal_name_full 'Inorganic Chemistry'
_journal_page_first 11734
_journal_page_last 11743
_journal_paper_doi 10.1021/ic400999j
_journal_volume 52
_journal_year 2013
_chemical_formula_sum 'C3 H3 Ce O6'
_chemical_formula_weight 275.17
_chemical_name_systematic
; 
 ? 
;
_space_group_IT_number 160
_symmetry_cell_setting trigonal
_symmetry_space_group_name_Hall 'R 3 -2"'
_symmetry_space_group_name_H-M 'R 3 m :H'
_atom_sites_solution_hydrogens geom
_atom_sites_solution_primary direct
_atom_sites_solution_secondary difmap
_audit_creation_method SHELXL-97
_cell_angle_alpha 90.00
_cell_angle_beta 90.00
_cell_angle_gamma 120.00
_cell_formula_units_Z 3
_cell_length_a 10.706(2)
_cell_length_b 10.706(2)
_cell_length_c 4.1205(12)
_cell_measurement_reflns_used 1786
_cell_measurement_temperature 296(2)
_cell_measurement_theta_max 28.42
_cell_measurement_theta_min 3.80
_cell_volume 409.01(16)
_computing_cell_refinement 'Bruker SAINT'
_computing_data_collection 'Bruker APEX2'
_computing_data_reduction 'Bruker SAINT'
_computing_molecular_graphics 'Bruker SHELXTL'
_computing_publication_material 'Bruker SHELXTL'
_computing_structure_refinement 'SHELXL-97 (Sheldrick, 2008)'
_computing_structure_solution 'SHELXS-97 (Sheldrick, 2008)'
_diffrn_ambient_temperature 296(2)
_diffrn_measured_fraction_theta_full 1.000
_diffrn_measured_fraction_theta_max 1.000
_diffrn_measurement_device_type 'Bruker APEX-II CCD'
_diffrn_measurement_method '\f and \w scans'
_diffrn_radiation_monochromator graphite
_diffrn_radiation_source 'fine-focus sealed tube'
_diffrn_radiation_type MoK\a
_diffrn_radiation_wavelength 0.71073
_diffrn_reflns_av_R_equivalents 0.1116
_diffrn_reflns_av_sigmaI/netI 0.0373
_diffrn_reflns_limit_h_max 14
_diffrn_reflns_limit_h_min -13
_diffrn_reflns_limit_k_max 12
_diffrn_reflns_limit_k_min -14
_diffrn_reflns_limit_l_max 5
_diffrn_reflns_limit_l_min -5
_diffrn_reflns_number 1780
_diffrn_reflns_theta_full 28.40
_diffrn_reflns_theta_max 28.40
_diffrn_reflns_theta_min 3.81
_diffrn_standards_number 0
_exptl_absorpt_coefficient_mu 8.311
_exptl_absorpt_correction_T_max 0.5296
_exptl_absorpt_correction_T_min 0.3502
_exptl_absorpt_correction_type multi-scan
_exptl_absorpt_process_details 'SADABS (Bruker, 2001)'
_exptl_crystal_density_diffrn 3.352
_exptl_crystal_F_000 381
_refine_diff_density_max 1.928
_refine_diff_density_min -1.585
_refine_diff_density_rms 0.201
_refine_ls_abs_structure_details 'Flack H D (1983), Acta Cryst. A39, 876-881'
_refine_ls_abs_structure_Flack -0.06(11)
_refine_ls_extinction_coef 0.016(3)
_refine_ls_extinction_expression Fc^*^=kFc[1+0.001xFc^2^\l^3^/sin(2\q)]^-1/4^
_refine_ls_extinction_method SHELXL
_refine_ls_goodness_of_fit_ref 1.176
_refine_ls_hydrogen_treatment mixed
_refine_ls_matrix_type full
_refine_ls_number_parameters 26
_refine_ls_number_reflns 264
_refine_ls_number_restraints 3
_refine_ls_restrained_S_all 1.169
_refine_ls_R_factor_all 0.0325
_refine_ls_R_factor_gt 0.0325
_refine_ls_shift/su_max 0.000
_refine_ls_shift/su_mean 0.000
_refine_ls_structure_factor_coef Fsqd
_refine_ls_weighting_details 'calc w=1/[\s^2^(Fo^2^)+(0.0000P)^2^+21.8778P] where P=(Fo^2^+2Fc^2^)/3'
_refine_ls_weighting_scheme calc
_refine_ls_wR_factor_gt 0.0741
_refine_ls_wR_factor_ref 0.0741
_reflns_number_gt 264
_reflns_number_total 264
_reflns_threshold_expression >2sigma(I)
_cod_data_source_file ic400999j_si_003.cif
_cod_data_source_block wk86
_cod_original_cell_volume 409.01(18)
_cod_original_sg_symbol_H-M 'R 3 m'
_cod_database_code 4336406

loop_
_symmetry_equiv_pos_as_xyz
'x, y, z'
'-y, x-y, z'
'-x+y, -x, z'
'-y, -x, z'
'-x+y, y, z'
'x, x-y, z'
'x+2/3, y+1/3, z+1/3'
'-y+2/3, x-y+1/3, z+1/3'
'-x+y+2/3, -x+1/3, z+1/3'
'-y+2/3, -x+1/3, z+1/3'
'-x+y+2/3, y+1/3, z+1/3'
'x+2/3, x-y+1/3, z+1/3'
'x+1/3, y+2/3, z+2/3'
'-y+1/3, x-y+2/3, z+2/3'
'-x+y+1/3, -x+2/3, z+2/3'
'-y+1/3, -x+2/3, z+2/3'
'-x+y+1/3, y+2/3, z+2/3'
'x+1/3, x-y+2/3, z+2/3'

loop_
_atom_site_label
_atom_site_type_symbol
_atom_site_fract_x
_atom_site_fract_y
_atom_site_fract_z
_atom_site_U_iso_or_equiv
_atom_site_adp_type
_atom_site_occupancy
_atom_site_symmetry_multiplicity
_atom_site_calc_flag
_atom_site_refinement_flags
Ce1 Ce 0.0000 0.0000 0.1538(8) 0.0079(4) Uani 1 6 d S
O1 O 0.0848(5) -0.0848(5) 0.6567(19) 0.0124(16) Uani 1 2 d S
O2 O -0.1351(5) 0.1351(5) 0.1705(18) 0.020(2) Uani 1 2 d SD
C1 C -0.1802(8) 0.1802(8) -0.051(3) 0.014(3) Uani 1 2 d SD
H1 H -0.163(2) 0.163(2) -0.281(2) 0.04(9) Uiso 1 2 d SD

loop_
_atom_site_aniso_label
_atom_site_aniso_U_11
_atom_site_aniso_U_22
_atom_site_aniso_U_33
_atom_site_aniso_U_23
_atom_site_aniso_U_13
_atom_site_aniso_U_12
Ce1 0.0075(5) 0.0075(5) 0.0087(5) 0.000 0.000 0.0037(2)
O1 0.011(3) 0.011(3) 0.019(4) 0.0000(15) 0.0000(15) 0.007(3)
O2 0.029(4) 0.029(4) 0.015(4) 0.0018(15) -0.0018(15) 0.025(4)
C1 0.017(5) 0.017(5) 0.016(5) -0.001(2) 0.001(2) 0.014(5)

loop_
_atom_type_symbol
_atom_type_description
_atom_type_scat_dispersion_real
_atom_type_scat_dispersion_imag
_atom_type_scat_source
C C 0.0033 0.0016 'International Tables Vol C Tables 4.2.6.8 and 6.1.1.4'
H H 0.0000 0.0000 'International Tables Vol C Tables 4.2.6.8 and 6.1.1.4'
O O 0.0106 0.0060 'International Tables Vol C Tables 4.2.6.8 and 6.1.1.4'
Ce Ce -0.2486 2.6331 'International Tables Vol C Tables 4.2.6.8 and 6.1.1.4'

loop_
_geom_angle_atom_site_label_1
_geom_angle_atom_site_label_2
_geom_angle_atom_site_label_3
_geom_angle
_geom_angle_site_symmetry_1
_geom_angle_site_symmetry_3
O2 Ce1 O2 119.926(18) 2 3
O2 Ce1 O2 119.926(18) 2 .
O2 Ce1 O2 119.926(18) 3 .
O2 Ce1 O1 73.58(18) 2 3_554
O2 Ce1 O1 129.1(3) 3 3_554
O2 Ce1 O1 73.58(18) . 3_554
O2 Ce1 O1 73.58(18) 2 1_554
O2 Ce1 O1 73.58(18) 3 1_554
O2 Ce1 O1 129.1(3) . 1_554
O1 Ce1 O1 63.7(3) 3_554 1_554
O2 Ce1 O1 129.1(3) 2 2_554
O2 Ce1 O1 73.58(18) 3 2_554
O2 Ce1 O1 73.58(18) . 2_554
O1 Ce1 O1 63.7(3) 3_554 2_554
O1 Ce1 O1 63.7(3) 1_554 2_554
O2 Ce1 O1 125.6(3) 2 2
O2 Ce1 O1 71.10(18) 3 2
O2 Ce1 O1 71.10(18) . 2
O1 Ce1 O1 144.67(13) 3_554 2
O1 Ce1 O1 144.67(13) 1_554 2
O1 Ce1 O1 105.3(3) 2_554 2
O2 Ce1 O1 71.10(18) 2 .
O2 Ce1 O1 71.10(18) 3 .
O2 Ce1 O1 125.6(3) . .
O1 Ce1 O1 144.67(13) 3_554 .
O1 Ce1 O1 105.3(3) 1_554 .
O1 Ce1 O1 144.67(13) 2_554 .
O1 Ce1 O1 63.2(3) 2 .
O2 Ce1 O1 71.10(18) 2 3
O2 Ce1 O1 125.6(3) 3 3
O2 Ce1 O1 71.10(18) . 3
O1 Ce1 O1 105.3(3) 3_554 3
O1 Ce1 O1 144.67(13) 1_554 3
O1 Ce1 O1 144.67(13) 2_554 3
O1 Ce1 O1 63.2(3) 2 3
O1 Ce1 O1 63.2(3) . 3
O2 Ce1 Ce1 91.57(19) 2 1_554
O2 Ce1 Ce1 91.57(19) 3 1_554
O2 Ce1 Ce1 91.57(19) . 1_554
O1 Ce1 Ce1 37.52(19) 3_554 1_554
O1 Ce1 Ce1 37.52(19) 1_554 1_554
O1 Ce1 Ce1 37.52(19) 2_554 1_554
O1 Ce1 Ce1 142.80(19) 2 1_554
O1 Ce1 Ce1 142.80(19) . 1_554
O1 Ce1 Ce1 142.80(19) 3 1_554
O2 Ce1 Ce1 88.43(19) 2 1_556
O2 Ce1 Ce1 88.43(19) 3 1_556
O2 Ce1 Ce1 88.43(19) . 1_556
O1 Ce1 Ce1 142.48(19) 3_554 1_556
O1 Ce1 Ce1 142.48(19) 1_554 1_556
O1 Ce1 Ce1 142.48(19) 2_554 1_556
O1 Ce1 Ce1 37.20(19) 2 1_556
O1 Ce1 Ce1 37.20(19) . 1_556
O1 Ce1 Ce1 37.20(19) 3 1_556
Ce1 Ce1 Ce1 180.0 1_554 1_556
C1 O1 Ce1 135.1(7) 13_545 1_556
C1 O1 Ce1 119.6(7) 13_545 .
Ce1 O1 Ce1 105.3(3) 1_556 .
C1 O2 Ce1 130.9(9) . .
O2 C1 O1 124.9(13) . 7_454

loop_
_geom_bond_atom_site_label_1
_geom_bond_atom_site_label_2
_geom_bond_distance
_geom_bond_site_symmetry_2
Ce1 O2 2.506(9) 2
Ce1 O2 2.506(9) 3
Ce1 O2 2.506(9) .
Ce1 O1 2.583(8) 3_554
Ce1 O1 2.583(8) 1_554
Ce1 O1 2.583(8) 2_554
Ce1 O1 2.601(8) 2
Ce1 O1 2.601(8) .
Ce1 O1 2.601(8) 3
Ce1 Ce1 4.1205(12) 1_554
Ce1 Ce1 4.1205(12) 1_556
O1 C1 1.278(17) 13_545
O1 Ce1 2.583(8) 1_556
O2 C1 1.239(14) .
C1 O1 1.278(17) 7_454
